data_4329139
loop_
_publ_author_name
'John S. Maass'
'Matthias Zeller'
'Tanya M. Breault'
'Bart M. Bartlett'
'Hiroshi Sakiyama'
'Rudy L. Luck'

_publ_contact_author_address
;
Department of Chemistry
Michigan Technological University
1400 Townsend Drive
Houghton, MI USA 49931
;
_publ_contact_author_email rluck@mtu.edu
_publ_contact_author_fax '(906)487 2061'
_publ_contact_author_name 'Luck, Rudy L.'
_publ_contact_author_phone '(906)487 2309'
_publ_section_title
;
 Syntheses and Structures of Three Complexes of Formulas
 [L3Co(\m2-O2P(Bn)2)3CoL'][L"], Featuring Octahedral and Tetrahedral
 Cobalt(II) Geometries; Variable-Temperature Magnetic Susceptibility
 Measurement and Analysis on [(py)3Co(\m2-O2PBn2)3Co(py)][ClO4]
;
_journal_name_full 'Inorganic Chemistry'
_journal_page_first 4903
_journal_page_last 4905
_journal_paper_doi 10.1021/ic3004799
_journal_volume 51
_journal_year 2012
_chemical_compound_source 'synthesis as described'
_chemical_formula_moiety 'C62 H62 Co2 N4 O6 P3, Cl O4'
_chemical_formula_sum 'C62 H62 Cl Co2 N4 O10 P3'
_chemical_formula_weight 1269.38
_chemical_name_systematic
;
 1 at 291
;
_space_group_IT_number 148
_symmetry_cell_setting trigonal
_symmetry_Int_Tables_number 148
_symmetry_space_group_name_Hall '-R 3'
_symmetry_space_group_name_H-M 'R -3 :H'
_atom_sites_solution_hydrogens geom
_atom_sites_solution_primary direct
_atom_sites_solution_secondary difmap
_audit_creation_date 2012-02-23T16:17:44-00:00
_audit_creation_method 'WinGX routine CIF_UPDATE'
_cell_angle_alpha 90
_cell_angle_beta 90
_cell_angle_gamma 120
_cell_formula_units_Z 6
_cell_length_a 13.785(3)
_cell_length_b 13.785(3)
_cell_length_c 57.28(2)
_cell_measurement_reflns_used 25
_cell_measurement_temperature 291(2)
_cell_measurement_theta_max 15
_cell_measurement_theta_min 10
_cell_measurement_wavelength 0.71073
_cell_volume 9426(4)
_computing_cell_refinement 'CAD4 Express (Enraf Nonius, 1994)'
_computing_data_collection 'CAD4 Express (Enraf Nonius, 1994)'
_computing_data_reduction 'XCAD4 (Harms & Wocadlo, 1995)'
_computing_molecular_graphics 'Ortep-3 for Windows (Farrugia, 1997)'
_computing_publication_material 'WinGX publication routines (Farrugia, 1999)'
_computing_structure_refinement 'SHELXL-97 (Sheldrick, 1997)'
_computing_structure_solution 'SHELXS-97 (Sheldrick, 1990)'
_diffrn_ambient_temperature 291(2)
_diffrn_detector 'scintillation LiI'
_diffrn_detector_dtime 1.195
_diffrn_measured_fraction_theta_full 0.998
_diffrn_measured_fraction_theta_max 0.998
_diffrn_measurement_device '\k-geometry diffractometer'
_diffrn_measurement_device_type 'Enraf Nonius TurboCAD4'
_diffrn_measurement_method 'non-profiled \w scans'
_diffrn_orient_matrix_type
;
  x-axis points to radiation source
  the matrix is specified in reciprocal space
;
_diffrn_orient_matrix_UB_11 -0.019817
_diffrn_orient_matrix_UB_12 -0.046793
_diffrn_orient_matrix_UB_13 -0.014455
_diffrn_orient_matrix_UB_21 0.038751
_diffrn_orient_matrix_UB_22 0.069412
_diffrn_orient_matrix_UB_23 -0.009707
_diffrn_orient_matrix_UB_31 0.071615
_diffrn_orient_matrix_UB_32 -0.001526
_diffrn_orient_matrix_UB_33 0.001254
_diffrn_radiation_monochromator graphite
_diffrn_radiation_probe x-ray
_diffrn_radiation_type MoK\a
_diffrn_radiation_wavelength 0.71073
_diffrn_reflns_av_R_equivalents 0.0285
_diffrn_reflns_av_unetI/netI 0.0943
_diffrn_reflns_limit_h_max 14
_diffrn_reflns_limit_h_min 0
_diffrn_reflns_limit_k_max 14
_diffrn_reflns_limit_k_min 0
_diffrn_reflns_limit_l_max 67
_diffrn_reflns_limit_l_min -67
_diffrn_reflns_number 4198
_diffrn_reflns_theta_full 24.98
_diffrn_reflns_theta_max 24.98
_diffrn_reflns_theta_min 1.07
_diffrn_source 'Enraf Nonius FR590'
_diffrn_standards_decay_% 3
_diffrn_standards_interval_time 166
_diffrn_standards_number 3
_exptl_absorpt_coefficient_mu 0.705
_exptl_absorpt_correction_T_max 0.8261
_exptl_absorpt_correction_T_min 0.807
_exptl_absorpt_correction_type psi-scan
_exptl_absorpt_process_details
;
North A.C.T., Phillips D.C. & Mathews F.S. (1968) Acta. Cryst. A24, 351
        Number of psi-scan sets used was   9
        Theta correction was applied.
        Averaged transmission function was used.
        No Fourier smoothing was applied.
;
_exptl_crystal_colour colourless
_exptl_crystal_density_diffrn 1.342
_exptl_crystal_description prism
_exptl_crystal_F_000 3948
_exptl_crystal_size_max 0.3
_exptl_crystal_size_mid 0.25
_exptl_crystal_size_min 0.2
_refine_diff_density_max 0.415
_refine_diff_density_min -0.282
_refine_diff_density_rms 0.052
_refine_ls_extinction_method none
_refine_ls_goodness_of_fit_ref 0.974
_refine_ls_hydrogen_treatment constr
_refine_ls_matrix_type full
_refine_ls_number_parameters 285
_refine_ls_number_reflns 3691
_refine_ls_number_restraints 31
_refine_ls_restrained_S_all 0.97
_refine_ls_R_factor_all 0.1469
_refine_ls_R_factor_gt 0.049
_refine_ls_shift/su_max 0.001
_refine_ls_shift/su_mean 0
_refine_ls_structure_factor_coef Fsqd
_refine_ls_weighting_details 'calc w=1/[\s^2^(Fo^2^)+(0.0539P)^2^+9.3540P] where P=(Fo^2^+2Fc^2^)/3'
_refine_ls_weighting_scheme calc
_refine_ls_wR_factor_gt 0.1025
_refine_ls_wR_factor_ref 0.1292
_reflns_number_gt 1947
_reflns_number_total 3691
_reflns_threshold_expression >2sigma(I)
_cod_data_source_file ic3004799_si_002_2.cif
_cod_data_source_block jmcodi
_cod_original_sg_symbol_H-M 'R -3'
_cod_database_code 4329139

loop_
_symmetry_equiv_pos_as_xyz
'x, y, z'
'-y, x-y, z'
'-x+y, -x, z'
'x+2/3, y+1/3, z+1/3'
'-y+2/3, x-y+1/3, z+1/3'
'-x+y+2/3, -x+1/3, z+1/3'
'x+1/3, y+2/3, z+2/3'
'-y+1/3, x-y+2/3, z+2/3'
'-x+y+1/3, -x+2/3, z+2/3'
'-x, -y, -z'
'y, -x+y, -z'
'x-y, x, -z'
'-x+2/3, -y+1/3, -z+1/3'
'y+2/3, -x+y+1/3, -z+1/3'
'x-y+2/3, x+1/3, -z+1/3'
'-x+1/3, -y+2/3, -z+2/3'
'y+1/3, -x+y+2/3, -z+2/3'
'x-y+1/3, x+2/3, -z+2/3'

loop_
_atom_site_label
_atom_site_type_symbol
_atom_site_fract_x
_atom_site_fract_y
_atom_site_fract_z
_atom_site_U_iso_or_equiv
_atom_site_adp_type
_atom_site_occupancy
_atom_site_symmetry_multiplicity
_atom_site_calc_flag
_atom_site_refinement_flags
_atom_site_disorder_assembly
_atom_site_disorder_group
Co1 Co 0.6667 0.3333 0.395611(14) 0.0524(3) Uani 1 3 d S . .
Co2 Co 0.6667 0.3333 0.469773(16) 0.0687(4) Uani 1 3 d S . .
O1 O 0.5293(2) 0.2220(2) 0.41625(4) 0.0648(8) Uani 1 1 d . A .
O2 O 0.5128(2) 0.2333(2) 0.46063(4) 0.0689(8) Uani 1 1 d . A .
P1 P 0.45860(10) 0.21666(10) 0.436673(17) 0.0610(3) Uani 1 1 d . . .
C1 C 0.4140(4) 0.3192(4) 0.43319(7) 0.0711(13) Uani 1 1 d . A .
H1A H 0.4797 0.3927 0.4313 0.085 Uiso 1 1 calc R . .
H1B H 0.3698 0.3024 0.419 0.085 Uiso 1 1 calc R . .
C2 C 0.3461(5) 0.3224(4) 0.45338(8) 0.0732(13) Uani 1 1 d . . .
C3 C 0.3960(5) 0.3735(4) 0.47413(9) 0.0867(15) Uani 1 1 d . A .
H3 H 0.4736 0.4101 0.4753 0.104 Uiso 1 1 calc R . .
C4 C 0.3339(6) 0.3718(5) 0.49320(9) 0.0962(17) Uani 1 1 d . . .
H4 H 0.3702 0.4076 0.5069 0.115 Uiso 1 1 calc R A .
C5 C 0.2202(6) 0.3182(6) 0.49210(10) 0.118(2) Uani 1 1 d . A .
H5 H 0.1787 0.3175 0.505 0.142 Uiso 1 1 calc R . .
C6 C 0.1676(6) 0.2655(7) 0.47186(12) 0.140(3) Uani 1 1 d . . .
H6 H 0.0898 0.2271 0.4711 0.169 Uiso 1 1 calc R A .
C7 C 0.2303(6) 0.2692(6) 0.45246(9) 0.117(2) Uani 1 1 d . A .
H7 H 0.1937 0.2354 0.4386 0.14 Uiso 1 1 calc R . .
C8 C 0.3343(4) 0.0797(4) 0.43833(7) 0.0705(13) Uani 1 1 d . A .
H8A H 0.354 0.0302 0.4464 0.085 Uiso 1 1 calc R . .
H8B H 0.2798 0.0862 0.4479 0.085 Uiso 1 1 calc R . .
C9 C 0.2781(4) 0.0241(4) 0.41571(8) 0.0646(12) Uani 1 1 d . . .
C10 C 0.2213(5) 0.0613(5) 0.40215(10) 0.0974(17) Uani 1 1 d . A .
H10 H 0.2145 0.1218 0.4072 0.117 Uiso 1 1 calc R . .
C11 C 0.1737(5) 0.0106(6) 0.38104(12) 0.120(2) Uani 1 1 d . . .
H11 H 0.1377 0.0391 0.372 0.144 Uiso 1 1 calc R A .
C12 C 0.1786(6) -0.0780(6) 0.37352(11) 0.111(2) Uani 1 1 d . A .
H12 H 0.1444 -0.1127 0.3596 0.133 Uiso 1 1 calc R . .
C13 C 0.2341(5) -0.1174(5) 0.38645(12) 0.1068(19) Uani 1 1 d . . .
H13 H 0.2387 -0.179 0.3813 0.128 Uiso 1 1 calc R A .
C14 C 0.2842(4) -0.0657(5) 0.40742(10) 0.0907(16) Uani 1 1 d . A .
H14 H 0.3228 -0.0929 0.416 0.109 Uiso 1 1 calc R . .
N1 N 0.8136(3) 0.4546(3) 0.37525(5) 0.0566(9) Uani 1 1 d . . .
C15 C 0.9129(4) 0.4635(4) 0.37852(7) 0.0669(12) Uani 1 1 d . . .
H15 H 0.9166 0.4102 0.3879 0.08 Uiso 1 1 calc R . .
C16 C 1.0102(4) 0.5462(5) 0.36898(9) 0.0818(14) Uani 1 1 d . . .
H16 H 1.0777 0.5486 0.372 0.098 Uiso 1 1 calc R . .
C17 C 1.0077(5) 0.6247(5) 0.35512(9) 0.0890(16) Uani 1 1 d . . .
H17 H 1.0727 0.681 0.3482 0.107 Uiso 1 1 calc R . .
C18 C 0.9077(5) 0.6188(4) 0.35158(9) 0.0932(17) Uani 1 1 d . . .
H18 H 0.9033 0.6721 0.3424 0.112 Uiso 1 1 calc R . .
C19 C 0.8123(4) 0.5332(4) 0.36166(8) 0.0766(14) Uani 1 1 d . . .
H19 H 0.7442 0.5299 0.3589 0.092 Uiso 1 1 calc R . .
N2 N 0.654(15) 0.347(14) 0.50546(15) 0.037(6) Uani 0.33 1 d P A -1
C20 C 0.578(4) 0.293(5) 0.5164(6) 0.120(19) Uani 0.33 1 d PU A -1
H20 H 0.5196 0.2352 0.5083 0.144 Uiso 0.33 1 calc PR A -1
C21 C 0.5560(19) 0.297(3) 0.5406(4) 0.110(9) Uani 0.33 1 d PU A -1
H21 H 0.4863 0.2807 0.5462 0.132 Uiso 0.33 1 calc PR A -1
C22 C 0.638(3) 0.323(10) 0.5533(3) 0.106(11) Uani 0.33 1 d PU A -1
H22 H 0.6292 0.304 0.5691 0.127 Uiso 0.33 1 calc PR A -1
C23 C 0.750(2) 0.386(4) 0.5425(4) 0.126(12) Uani 0.33 1 d PU A -1
H23 H 0.8141 0.4107 0.5515 0.151 Uiso 0.33 1 calc PR A -1
C24 C 0.758(3) 0.408(7) 0.5184(5) 0.119(14) Uani 0.33 1 d PU A -1
H24 H 0.8256 0.4572 0.5112 0.143 Uiso 0.33 1 calc PR A -1
Cl1 Cl 0.3333 0.6667 0.34958(4) 0.0741(6) Uani 1 3 d S . .
O3 O 0.4392(3) 0.6900(4) 0.34140(7) 0.1209(14) Uani 1 1 d . . .
O4 O 0.3333 0.6667 0.37424(11) 0.126(3) Uani 1 3 d S . .

loop_
_atom_site_aniso_label
_atom_site_aniso_U_11
_atom_site_aniso_U_22
_atom_site_aniso_U_33
_atom_site_aniso_U_23
_atom_site_aniso_U_13
_atom_site_aniso_U_12
Co1 0.0606(4) 0.0606(4) 0.0358(5) 0 0 0.0303(2)
Co2 0.0826(5) 0.0826(5) 0.0408(6) 0 0 0.0413(3)
O1 0.0671(19) 0.073(2) 0.0488(15) 0.0032(14) 0.0120(14) 0.0305(16)
O2 0.074(2) 0.083(2) 0.0433(15) 0.0041(14) 0.0048(14) 0.0346(18)
P1 0.0678(8) 0.0696(8) 0.0434(6) 0.0034(5) 0.0087(5) 0.0326(7)
C1 0.086(3) 0.079(3) 0.051(2) 0.004(2) 0.007(2) 0.043(3)
C2 0.090(4) 0.087(4) 0.059(3) -0.001(3) 0.002(3) 0.057(3)
C3 0.098(4) 0.078(4) 0.072(3) -0.010(3) 0.008(3) 0.035(3)
C4 0.121(5) 0.108(5) 0.072(4) -0.019(3) -0.005(4) 0.067(4)
C5 0.134(6) 0.201(7) 0.069(4) -0.023(4) 0.002(4) 0.121(6)
C6 0.104(5) 0.252(9) 0.107(5) -0.050(5) -0.017(4) 0.121(6)
C7 0.122(5) 0.210(7) 0.070(3) -0.035(4) -0.019(3) 0.122(6)
C8 0.069(3) 0.075(3) 0.059(3) 0.006(2) 0.013(2) 0.030(3)
C9 0.061(3) 0.062(3) 0.063(3) 0.004(2) 0.011(2) 0.025(3)
C10 0.104(4) 0.097(4) 0.104(4) -0.020(3) -0.026(4) 0.060(4)
C11 0.129(6) 0.109(5) 0.118(5) -0.018(4) -0.055(4) 0.056(5)
C12 0.107(5) 0.109(6) 0.088(4) -0.013(4) -0.023(4) 0.033(4)
C13 0.101(5) 0.092(4) 0.115(5) -0.034(4) -0.007(4) 0.039(4)
C14 0.077(4) 0.091(4) 0.100(4) -0.010(3) -0.007(3) 0.039(3)
N1 0.057(2) 0.061(2) 0.0468(19) -0.0003(17) -0.0004(16) 0.026(2)
C15 0.063(3) 0.079(3) 0.061(3) 0.009(2) 0.008(2) 0.037(3)
C16 0.060(3) 0.094(4) 0.081(3) 0.001(3) 0.005(3) 0.031(3)
C17 0.067(4) 0.088(4) 0.083(4) 0.006(3) 0.010(3) 0.018(3)
C18 0.096(5) 0.082(4) 0.088(4) 0.036(3) 0.008(3) 0.034(4)
C19 0.072(3) 0.077(4) 0.072(3) 0.019(3) 0.001(3) 0.031(3)
N2 0.04(3) 0.04(3) 0.046(4) 0.004(16) 0.005(16) 0.027(5)
C20 0.081(16) 0.13(3) 0.061(8) -0.020(18) -0.001(11) -0.02(2)
C21 0.086(11) 0.142(19) 0.064(10) -0.021(14) 0.005(9) 0.028(17)
C22 0.110(15) 0.17(3) 0.052(7) -0.01(2) 0.006(8) 0.082(17)
C23 0.095(11) 0.21(3) 0.060(9) 0.00(2) -0.023(9) 0.066(19)
C24 0.081(15) 0.20(4) 0.049(10) -0.017(18) -0.011(11) 0.05(2)
Cl1 0.0701(9) 0.0701(9) 0.0821(15) 0 0 0.0350(5)
O3 0.082(3) 0.149(4) 0.138(3) 0.032(3) 0.025(2) 0.062(3)
O4 0.152(4) 0.152(4) 0.074(4) 0 0 0.076(2)

loop_
_atom_type_symbol
_atom_type_description
_atom_type_scat_dispersion_real
_atom_type_scat_dispersion_imag
_atom_type_scat_source
C C 0.0033 0.0016 'International Tables Vol C Tables 4.2.6.8 and 6.1.1.4'
H H 0 0 'International Tables Vol C Tables 4.2.6.8 and 6.1.1.4'
N N 0.0061 0.0033 'International Tables Vol C Tables 4.2.6.8 and 6.1.1.4'
O O 0.0106 0.006 'International Tables Vol C Tables 4.2.6.8 and 6.1.1.4'
P P 0.1023 0.0942 'International Tables Vol C Tables 4.2.6.8 and 6.1.1.4'
Cl Cl 0.1484 0.1585 'International Tables Vol C Tables 4.2.6.8 and 6.1.1.4'
Co Co 0.3494 0.9721 'International Tables Vol C Tables 4.2.6.8 and 6.1.1.4'

loop_
_geom_angle_atom_site_label_1
_geom_angle_atom_site_label_2
_geom_angle_atom_site_label_3
_geom_angle
_geom_angle_site_symmetry_1
_geom_angle_site_symmetry_3
O1 Co1 O1 91.55(10) 2_655 .
O1 Co1 O1 91.55(10) 2_655 3_665
O1 Co1 O1 91.55(10) . 3_665
O1 Co1 N1 87.42(12) 2_655 .
O1 Co1 N1 177.62(11) . .
O1 Co1 N1 86.33(12) 3_665 .
O1 Co1 N1 177.62(11) 2_655 2_655
O1 Co1 N1 86.33(12) . 2_655
O1 Co1 N1 87.43(12) 3_665 2_655
N1 Co1 N1 94.65(11) . 2_655
O1 Co1 N1 86.33(11) 2_655 3_665
O1 Co1 N1 87.43(12) . 3_665
O1 Co1 N1 177.62(11) 3_665 3_665
N1 Co1 N1 94.65(11) . 3_665
N1 Co1 N1 94.65(11) 2_655 3_665
O2 Co2 O2 112.97(6) . 3_665
O2 Co2 O2 112.97(6) . 2_655
O2 Co2 O2 112.97(6) 3_665 2_655
O2 Co2 N2 103(5) . .
O2 Co2 N2 100(4) 3_665 .
O2 Co2 N2 114.4(13) 2_655 .
O2 Co2 N2 100(4) . 2_655
O2 Co2 N2 114.4(14) 3_665 2_655
O2 Co2 N2 103(5) 2_655 2_655
N2 Co2 N2 15.4(9) . 2_655
O2 Co2 N2 114.4(14) . 3_665
O2 Co2 N2 103(5) 3_665 3_665
O2 Co2 N2 100(4) 2_655 3_665
N2 Co2 N2 15.4(9) . 3_665
N2 Co2 N2 15.4(9) 2_655 3_665
P1 O1 Co1 143.05(18) . .
P1 O2 Co2 129.09(16) . .
O1 P1 O2 115.93(17) . .
O1 P1 C8 110.19(19) . .
O2 P1 C8 104.30(19) . .
O1 P1 C1 109.92(18) . .
O2 P1 C1 108.29(19) . .
C8 P1 C1 107.8(2) . .
C2 C1 P1 113.4(3) . .
C2 C1 H1A 108.9 . .
P1 C1 H1A 108.9 . .
C2 C1 H1B 108.9 . .
P1 C1 H1B 108.9 . .
H1A C1 H1B 107.7 . .
C3 C2 C7 116.9(5) . .
C3 C2 C1 121.3(5) . .
C7 C2 C1 121.7(5) . .
C2 C3 C4 121.8(6) . .
C2 C3 H3 119.1 . .
C4 C3 H3 119.1 . .
C5 C4 C3 120.6(5) . .
C5 C4 H4 119.7 . .
C3 C4 H4 119.7 . .
C4 C5 C6 119.3(6) . .
C4 C5 H5 120.4 . .
C6 C5 H5 120.4 . .
C5 C6 C7 120.2(6) . .
C5 C6 H6 119.9 . .
C7 C6 H6 119.9 . .
C2 C7 C6 121.2(5) . .
C2 C7 H7 119.4 . .
C6 C7 H7 119.4 . .
C9 C8 P1 117.6(3) . .
C9 C8 H8A 107.9 . .
P1 C8 H8A 107.9 . .
C9 C8 H8B 107.9 . .
P1 C8 H8B 107.9 . .
H8A C8 H8B 107.2 . .
C14 C9 C10 116.6(5) . .
C14 C9 C8 120.7(5) . .
C10 C9 C8 122.7(5) . .
C9 C10 C11 121.3(6) . .
C9 C10 H10 119.4 . .
C11 C10 H10 119.4 . .
C12 C11 C10 121.2(6) . .
C12 C11 H11 119.4 . .
C10 C11 H11 119.4 . .
C11 C12 C13 119.2(6) . .
C11 C12 H12 120.4 . .
C13 C12 H12 120.4 . .
C12 C13 C14 120.0(6) . .
C12 C13 H13 120 . .
C14 C13 H13 120 . .
C9 C14 C13 121.6(6) . .
C9 C14 H14 119.2 . .
C13 C14 H14 119.2 . .
C15 N1 C19 115.9(4) . .
C15 N1 Co1 120.6(3) . .
C19 N1 Co1 122.8(3) . .
N1 C15 C16 123.9(5) . .
N1 C15 H15 118 . .
C16 C15 H15 118 . .
C17 C16 C15 119.6(5) . .
C17 C16 H16 120.2 . .
C15 C16 H16 120.2 . .
C18 C17 C16 118.1(5) . .
C18 C17 H17 121 . .
C16 C17 H17 121 . .
C17 C18 C19 119.7(5) . .
C17 C18 H18 120.2 . .
C19 C18 H18 120.2 . .
N1 C19 C18 122.8(5) . .
N1 C19 H19 118.6 . .
C18 C19 H19 118.6 . .
C20 N2 C24 114.7(17) . .
C20 N2 Co2 126(10) . .
C24 N2 Co2 117(8) . .
N2 C20 C21 132(7) . .
N2 C20 H20 114.1 . .
C21 C20 H20 114.1 . .
C22 C21 C20 114(3) . .
C22 C21 H21 123.1 . .
C20 C21 H21 123.1 . .
C21 C22 C23 117(3) . .
C21 C22 H22 121.4 . .
C23 C22 H22 121.4 . .
C24 C23 C22 119(3) . .
C24 C23 H23 120.4 . .
C22 C23 H23 120.4 . .
C23 C24 N2 115(6) . .
C23 C24 H24 122.3 . .
N2 C24 H24 122.3 . .
O3 Cl1 O3 109.50(18) 3_565 2_665
O3 Cl1 O3 109.50(18) 3_565 .
O3 Cl1 O3 109.50(18) 2_665 .
O3 Cl1 O4 109.45(18) 3_565 .
O3 Cl1 O4 109.45(18) 2_665 .
O3 Cl1 O4 109.45(18) . .

loop_
_geom_bond_atom_site_label_1
_geom_bond_atom_site_label_2
_geom_bond_distance
_geom_bond_site_symmetry_2
Co1 O1 2.105(3) 2_655
Co1 O1 2.105(3) .
Co1 O1 2.106(3) 3_665
Co1 N1 2.207(3) .
Co1 N1 2.207(3) 2_655
Co1 N1 2.207(3) 3_665
Co2 O2 1.937(3) .
Co2 O2 1.937(3) 3_665
Co2 O2 1.937(3) 2_655
Co2 N2 2.069(10) .
Co2 N2 2.069(10) 2_655
Co2 N2 2.069(10) 3_665
O1 P1 1.500(3) .
O2 P1 1.524(3) .
P1 C8 1.809(5) .
P1 C1 1.812(5) .
C1 C2 1.503(6) .
C1 H1A 0.97 .
C1 H1B 0.97 .
C2 C3 1.377(6) .
C2 C7 1.385(7) .
C3 C4 1.381(7) .
C3 H3 0.93 .
C4 C5 1.360(8) .
C4 H4 0.93 .
C5 C6 1.368(8) .
C5 H5 0.93 .
C6 C7 1.393(8) .
C6 H6 0.93 .
C7 H7 0.93 .
C8 C9 1.508(6) .
C8 H8A 0.97 .
C8 H8B 0.97 .
C9 C14 1.367(7) .
C9 C10 1.373(6) .
C10 C11 1.387(7) .
C10 H10 0.93 .
C11 C12 1.328(8) .
C11 H11 0.93 .
C12 C13 1.358(8) .
C12 H12 0.93 .
C13 C14 1.391(7) .
C13 H13 0.93 .
C14 H14 0.93 .
N1 C15 1.326(5) .
N1 C19 1.341(5) .
C15 C16 1.367(6) .
C15 H15 0.93 .
C16 C17 1.357(7) .
C16 H16 0.93 .
C17 C18 1.356(7) .
C17 H17 0.93 .
C18 C19 1.379(6) .
C18 H18 0.93 .
C19 H19 0.93 .
N2 C20 1.12(17) .
N2 C24 1.45(17) .
C20 C21 1.42(4) .
C20 H20 0.93 .
C21 C22 1.24(3) .
C21 H21 0.93 .
C22 C23 1.48(5) .
C22 H22 0.93 .
C23 C24 1.40(4) .
C23 H23 0.93 .
C24 H24 0.93 .
Cl1 O3 1.408(4) 3_565
Cl1 O3 1.408(4) 2_665
Cl1 O3 1.408(4) .
Cl1 O4 1.412(6) .
